data_4028203
loop_
_publ_author_name
'Tomohiro Igarashi'
'Shigeru Arai'
'Atsushi Nishida'

_publ_section_title
;
 AntiCarbocyanative Cyclization of Enynes under Nickel Catalysis
;
_journal_name_full 'Journal of Organic Chemistry'
_journal_page_first 4366
_journal_page_last 4372
_journal_paper_doi 10.1021/jo400342y
_journal_volume 78
_journal_year 2013
_chemical_formula_sum 'C28 H44 N2 O2 S Si'
_chemical_formula_weight 500.80
_chemical_name_systematic
; 
 ? 
;
_space_group_IT_number 14
_symmetry_cell_setting monoclinic
_symmetry_space_group_name_Hall '-P 2ybc'
_symmetry_space_group_name_H-M 'P 1 21/c 1'
_atom_sites_solution_hydrogens geom
_atom_sites_solution_primary direct
_atom_sites_solution_secondary difmap
_audit_creation_method SHELXL-97
_cell_angle_alpha 90.00
_cell_angle_beta 96.687(4)
_cell_angle_gamma 90.00
_cell_formula_units_Z 4
_cell_length_a 24.381(6)
_cell_length_b 7.698(2)
_cell_length_c 15.280(4)
_cell_measurement_reflns_used 2184
_cell_measurement_temperature 173
_cell_measurement_theta_max 19.66
_cell_measurement_theta_min 2.52
_cell_volume 2848.3(13)
_computing_cell_refinement 'APEX2 (Bruker AXS, 2006)'
_computing_data_collection 'APEX2 (Bruker AXS, 2006)'
_computing_data_reduction 'SAINT (Bruker AXS, 2004)'
_computing_molecular_graphics 'XSHEL (Bruker AXS,2002)'
_computing_publication_material 'XCIF (Bruker AXS, 2001)'
_computing_structure_refinement 'SHELXL-97 (Sheldrick, 1997)'
_computing_structure_solution 'SHELXS-97 (Sheldrick, 1997)'
_diffrn_ambient_temperature 173
_diffrn_detector_area_resol_mean 8.333
_diffrn_measured_fraction_theta_full 0.996
_diffrn_measured_fraction_theta_max 0.996
_diffrn_measurement_device_type 'Bruker APEXII CCD area detector'
_diffrn_measurement_method 'phi and omega scans'
_diffrn_radiation_monochromator graphite
_diffrn_radiation_source 'fine-focus sealed tube'
_diffrn_radiation_type MoK\a
_diffrn_radiation_wavelength 0.71073
_diffrn_reflns_av_R_equivalents 0.0702
_diffrn_reflns_av_sigmaI/netI 0.0581
_diffrn_reflns_limit_h_max 24
_diffrn_reflns_limit_h_min -28
_diffrn_reflns_limit_k_max 8
_diffrn_reflns_limit_k_min -6
_diffrn_reflns_limit_l_max 17
_diffrn_reflns_limit_l_min -11
_diffrn_reflns_number 24468
_diffrn_reflns_theta_full 24.30
_diffrn_reflns_theta_max 24.30
_diffrn_reflns_theta_min 1.68
_exptl_absorpt_coefficient_mu 0.182
_exptl_absorpt_correction_T_max 0.9645
_exptl_absorpt_correction_T_min 0.9474
_exptl_absorpt_correction_type empirical
_exptl_absorpt_process_details
;
SADABS Sheldrick 1996
;
_exptl_crystal_colour colorless
_exptl_crystal_density_diffrn 1.168
_exptl_crystal_description prismatic
_exptl_crystal_F_000 1088
_exptl_crystal_size_max 0.30
_exptl_crystal_size_mid 0.20
_exptl_crystal_size_min 0.20
_refine_diff_density_max 0.419
_refine_diff_density_min -0.363
_refine_diff_density_rms 0.072
_refine_ls_extinction_method none
_refine_ls_goodness_of_fit_ref 1.316
_refine_ls_hydrogen_treatment constr
_refine_ls_matrix_type full
_refine_ls_number_parameters 315
_refine_ls_number_reflns 4606
_refine_ls_number_restraints 0
_refine_ls_restrained_S_all 1.316
_refine_ls_R_factor_all 0.1094
_refine_ls_R_factor_gt 0.0708
_refine_ls_shift/su_max 0.308
_refine_ls_shift/su_mean 0.005
_refine_ls_structure_factor_coef Fsqd
_refine_ls_weighting_details 'calc w=1/[\s^2^(Fo^2^)+(0.1000P)^2^+0.0000P] where P=(Fo^2^+2Fc^2^)/3'
_refine_ls_weighting_scheme calc
_refine_ls_wR_factor_gt 0.1776
_refine_ls_wR_factor_ref 0.2100
_reflns_number_gt 3277
_reflns_number_total 4606
_reflns_threshold_expression >2sigma(I)
_cod_data_source_file jo400342y_E-2d.cif
_cod_data_source_block hoshi120113-2m
_cod_original_cell_volume 2848.4(13)
_cod_original_sg_symbol_H-M 'P 1 21/c 1 '
_cod_database_code 4028203

loop_
_symmetry_equiv_pos_as_xyz
'x, y, z'
'-x, y+1/2, -z+1/2'
'-x, -y, -z'
'x, -y-1/2, z-1/2'

loop_
_atom_site_label
_atom_site_type_symbol
_atom_site_fract_x
_atom_site_fract_y
_atom_site_fract_z
_atom_site_U_iso_or_equiv
_atom_site_adp_type
_atom_site_occupancy
_atom_site_symmetry_multiplicity
_atom_site_calc_flag
_atom_site_refinement_flags
C1 C -0.02244(19) 0.7401(6) 0.9946(3) 0.0523(13) Uani 1 1 d .
H1A H -0.0418 0.8518 0.9876 0.078 Uiso 1 1 calc R
H1B H 0.0009 0.7381 1.0513 0.078 Uiso 1 1 calc R
H1C H -0.0495 0.6457 0.9928 0.078 Uiso 1 1 calc R
C2 C 0.01305(18) 0.7168(5) 0.9208(3) 0.0381(11) Uani 1 1 d .
C3 C -0.00489(18) 0.6164(6) 0.8478(3) 0.0436(11) Uani 1 1 d .
H3 H -0.0398 0.5609 0.8451 0.052 Uiso 1 1 calc R
C4 C 0.02668(17) 0.5942(5) 0.7784(3) 0.0387(11) Uani 1 1 d .
H4 H 0.0135 0.5257 0.7286 0.046 Uiso 1 1 calc R
C5 C 0.07780(16) 0.6748(5) 0.7837(3) 0.0331(10) Uani 1 1 d .
C6 C 0.09675(17) 0.7765(5) 0.8558(3) 0.0389(11) Uani 1 1 d .
H6 H 0.1316 0.8325 0.8585 0.047 Uiso 1 1 calc R
C7 C 0.06446(18) 0.7958(5) 0.9240(3) 0.0407(11) Uani 1 1 d .
H7 H 0.0777 0.8642 0.9738 0.049 Uiso 1 1 calc R
C8 C 0.21203(15) 0.4590(5) 0.7434(3) 0.0308(9) Uani 1 1 d .
C9 C 0.23637(16) 0.4398(5) 0.8421(3) 0.0343(10) Uani 1 1 d .
H9A H 0.2658 0.3506 0.8467 0.041 Uiso 1 1 calc R
H9B H 0.2534 0.5514 0.8628 0.041 Uiso 1 1 calc R
C10 C 0.19299(18) 0.3887(5) 0.9021(3) 0.0403(11) Uani 1 1 d .
H10A H 0.2109 0.3746 0.9633 0.048 Uiso 1 1 calc R
H10B H 0.1650 0.4820 0.9019 0.048 Uiso 1 1 calc R
C11 C 0.16481(18) 0.2193(6) 0.8710(3) 0.0453(12) Uani 1 1 d .
H11A H 0.1924 0.1244 0.8748 0.054 Uiso 1 1 calc R
H11B H 0.1364 0.1893 0.9097 0.054 Uiso 1 1 calc R
C12 C 0.13804(17) 0.2362(5) 0.7767(3) 0.0409(11) Uani 1 1 d .
H12A H 0.1076 0.3217 0.7745 0.049 Uiso 1 1 calc R
H12B H 0.1220 0.1229 0.7567 0.049 Uiso 1 1 calc R
C13 C 0.17903(16) 0.2942(5) 0.7140(3) 0.0342(10) Uani 1 1 d .
H13A H 0.1585 0.3154 0.6552 0.041 Uiso 1 1 calc R
H13B H 0.2054 0.1982 0.7079 0.041 Uiso 1 1 calc R
C14 C 0.26070(15) 0.4957(5) 0.6888(3) 0.0303(9) Uani 1 1 d .
C15 C 0.22185(16) 0.7650(5) 0.7223(3) 0.0380(11) Uani 1 1 d .
H15A H 0.2445 0.7917 0.7788 0.046 Uiso 1 1 calc R
H15B H 0.2039 0.8730 0.6982 0.046 Uiso 1 1 calc R
C16 C 0.25679(17) 0.6819(5) 0.6567(3) 0.0353(10) Uani 1 1 d .
H16 H 0.2942 0.7366 0.6609 0.042 Uiso 1 1 calc R
C17 C 0.22763(19) 0.6938(6) 0.5621(3) 0.0474(12) Uani 1 1 d .
H17A H 0.1906 0.6436 0.5598 0.071 Uiso 1 1 calc R
H17B H 0.2490 0.6296 0.5222 0.071 Uiso 1 1 calc R
H17C H 0.2248 0.8159 0.5439 0.071 Uiso 1 1 calc R
C18 C 0.30270(15) 0.3859(5) 0.6760(2) 0.0279(9) Uani 1 1 d .
C19 C 0.30320(16) 0.2120(5) 0.7128(3) 0.0339(10) Uani 1 1 d .
C20 C 0.39251(17) 0.2016(5) 0.5891(3) 0.0371(10) Uani 1 1 d .
H20 H 0.3971 0.1261 0.6427 0.044 Uiso 1 1 calc R
C21 C 0.44878(18) 0.2048(6) 0.5541(3) 0.0503(12) Uani 1 1 d .
H21A H 0.4614 0.0854 0.5466 0.076 Uiso 1 1 calc R
H21B H 0.4755 0.2661 0.5960 0.076 Uiso 1 1 calc R
H21C H 0.4455 0.2648 0.4972 0.076 Uiso 1 1 calc R
C22 C 0.34938(19) 0.1110(6) 0.5231(4) 0.0519(13) Uani 1 1 d .
H22A H 0.3471 0.1707 0.4662 0.078 Uiso 1 1 calc R
H22B H 0.3133 0.1145 0.5454 0.078 Uiso 1 1 calc R
H22C H 0.3603 -0.0102 0.5158 0.078 Uiso 1 1 calc R
C23 C 0.36757(17) 0.5934(5) 0.5368(3) 0.0398(11) Uani 1 1 d .
H23 H 0.3446 0.6915 0.5553 0.048 Uiso 1 1 calc R
C24 C 0.3401(2) 0.5304(7) 0.4467(3) 0.0575(14) Uani 1 1 d .
H24A H 0.3307 0.6307 0.4085 0.086 Uiso 1 1 calc R
H24B H 0.3065 0.4655 0.4547 0.086 Uiso 1 1 calc R
H24C H 0.3658 0.4548 0.4196 0.086 Uiso 1 1 calc R
C25 C 0.4253(2) 0.6685(6) 0.5262(4) 0.0570(14) Uani 1 1 d .
H25A H 0.4499 0.5743 0.5124 0.085 Uiso 1 1 calc R
H25B H 0.4405 0.7251 0.5812 0.085 Uiso 1 1 calc R
H25C H 0.4220 0.7538 0.4782 0.085 Uiso 1 1 calc R
C26 C 0.42200(18) 0.4989(6) 0.7226(3) 0.0436(11) Uani 1 1 d .
H26 H 0.4577 0.5200 0.6980 0.052 Uiso 1 1 calc R
C27 C 0.4053(2) 0.6717(7) 0.7606(4) 0.0706(17) Uani 1 1 d .
H27A H 0.3730 0.6541 0.7924 0.106 Uiso 1 1 calc R
H27B H 0.3960 0.7549 0.7126 0.106 Uiso 1 1 calc R
H27C H 0.4360 0.7170 0.8013 0.106 Uiso 1 1 calc R
C28 C 0.4341(2) 0.3621(8) 0.7963(4) 0.0725(17) Uani 1 1 d .
H28A H 0.4604 0.4101 0.8435 0.109 Uiso 1 1 calc R
H28B H 0.4499 0.2579 0.7722 0.109 Uiso 1 1 calc R
H28C H 0.3997 0.3317 0.8200 0.109 Uiso 1 1 calc R
N1 N 0.18031(13) 0.6286(4) 0.7340(2) 0.0326(8) Uani 1 1 d .
N2 N 0.30897(15) 0.0722(5) 0.7386(3) 0.0471(10) Uani 1 1 d .
O1 O 0.09491(11) 0.5245(4) 0.63719(19) 0.0418(8) Uani 1 1 d .
O2 O 0.11525(12) 0.8365(3) 0.6552(2) 0.0434(8) Uani 1 1 d .
S1 S 0.11633(4) 0.66516(13) 0.69248(7) 0.0341(3) Uani 1 1 d .
Si1 Si 0.37114(4) 0.42320(14) 0.62778(7) 0.0304(3) Uani 1 1 d .

loop_
_atom_site_aniso_label
_atom_site_aniso_U_11
_atom_site_aniso_U_22
_atom_site_aniso_U_33
_atom_site_aniso_U_23
_atom_site_aniso_U_13
_atom_site_aniso_U_12
C1 0.054(3) 0.060(3) 0.046(3) 0.018(2) 0.019(3) 0.015(2)
C2 0.042(3) 0.039(2) 0.034(3) 0.015(2) 0.004(2) 0.014(2)
C3 0.034(2) 0.047(3) 0.049(3) 0.010(2) 0.001(2) -0.001(2)
C4 0.035(2) 0.043(3) 0.038(3) -0.002(2) -0.002(2) -0.0015(19)
C5 0.030(2) 0.034(2) 0.035(3) 0.0003(19) 0.0027(18) 0.0044(18)
C6 0.035(2) 0.043(3) 0.039(3) -0.005(2) 0.003(2) -0.0024(19)
C7 0.046(3) 0.039(2) 0.037(3) -0.003(2) 0.004(2) 0.006(2)
C8 0.030(2) 0.029(2) 0.034(2) -0.0029(18) 0.0034(18) 0.0007(17)
C9 0.036(2) 0.039(2) 0.027(2) 0.0006(19) 0.0017(19) -0.0035(18)
C10 0.043(3) 0.048(3) 0.031(2) 0.002(2) 0.008(2) 0.004(2)
C11 0.040(3) 0.049(3) 0.048(3) 0.006(2) 0.010(2) -0.007(2)
C12 0.032(2) 0.033(2) 0.058(3) 0.001(2) 0.006(2) -0.0024(18)
C13 0.034(2) 0.029(2) 0.039(3) -0.0042(19) 0.0039(19) 0.0005(17)
C14 0.032(2) 0.033(2) 0.026(2) 0.0007(18) 0.0009(17) -0.0023(17)
C15 0.036(2) 0.030(2) 0.049(3) -0.003(2) 0.008(2) -0.0023(18)
C16 0.034(2) 0.032(2) 0.042(3) -0.0009(19) 0.0108(19) 0.0001(18)
C17 0.056(3) 0.046(3) 0.041(3) 0.014(2) 0.010(2) 0.010(2)
C18 0.030(2) 0.032(2) 0.021(2) 0.0010(17) 0.0019(17) -0.0008(16)
C19 0.030(2) 0.038(3) 0.035(2) 0.004(2) 0.0095(19) 0.0029(18)
C20 0.042(3) 0.033(2) 0.037(3) -0.0006(19) 0.008(2) 0.0049(19)
C21 0.048(3) 0.052(3) 0.051(3) -0.005(2) 0.009(2) 0.012(2)
C22 0.048(3) 0.047(3) 0.062(3) -0.023(2) 0.009(3) -0.002(2)
C23 0.041(3) 0.045(3) 0.035(3) 0.008(2) 0.012(2) 0.0046(19)
C24 0.072(4) 0.072(4) 0.029(3) 0.010(2) 0.008(2) 0.017(3)
C25 0.057(3) 0.049(3) 0.070(4) 0.018(3) 0.026(3) 0.004(2)
C26 0.036(2) 0.060(3) 0.034(3) -0.004(2) 0.001(2) -0.007(2)
C27 0.048(3) 0.095(4) 0.065(4) -0.047(3) -0.007(3) -0.001(3)
C28 0.060(4) 0.114(5) 0.038(3) 0.015(3) -0.016(3) -0.013(3)
N1 0.0293(19) 0.0269(18) 0.042(2) -0.0021(15) 0.0072(16) -0.0020(14)
N2 0.042(2) 0.038(2) 0.062(3) 0.010(2) 0.011(2) 0.0009(17)
O1 0.0476(18) 0.0431(17) 0.0333(18) -0.0079(14) -0.0010(14) 0.0032(14)
O2 0.0495(19) 0.0375(17) 0.0442(19) 0.0076(14) 0.0093(15) 0.0081(14)
S1 0.0362(6) 0.0351(6) 0.0306(6) -0.0017(5) 0.0028(5) 0.0036(5)
Si1 0.0324(7) 0.0357(7) 0.0233(6) -0.0008(5) 0.0036(5) -0.0006(5)

loop_
_atom_type_symbol
_atom_type_description
_atom_type_scat_dispersion_real
_atom_type_scat_dispersion_imag
_atom_type_scat_source
C C 0.0033 0.0016 'International Tables Vol C Tables 4.2.6.8 and 6.1.1.4'
H H 0.0000 0.0000 'International Tables Vol C Tables 4.2.6.8 and 6.1.1.4'
N N 0.0061 0.0033 'International Tables Vol C Tables 4.2.6.8 and 6.1.1.4'
O O 0.0106 0.0060 'International Tables Vol C Tables 4.2.6.8 and 6.1.1.4'
Si Si 0.0817 0.0704 'International Tables Vol C Tables 4.2.6.8 and 6.1.1.4'
S S 0.1246 0.1234 'International Tables Vol C Tables 4.2.6.8 and 6.1.1.4'

loop_
_geom_angle_atom_site_label_1
_geom_angle_atom_site_label_2
_geom_angle_atom_site_label_3
_geom_angle
C2 C1 H1A 109.5
C2 C1 H1B 109.5
H1A C1 H1B 109.5
C2 C1 H1C 109.5
H1A C1 H1C 109.5
H1B C1 H1C 109.5
C3 C2 C7 118.2(4)
C3 C2 C1 120.9(4)
C7 C2 C1 121.0(4)
C2 C3 C4 122.1(4)
C2 C3 H3 119.0
C4 C3 H3 119.0
C5 C4 C3 118.3(4)
C5 C4 H4 120.9
C3 C4 H4 120.9
C4 C5 C6 120.9(4)
C4 C5 S1 119.4(3)
C6 C5 S1 119.4(3)
C7 C6 C5 119.5(4)
C7 C6 H6 120.2
C5 C6 H6 120.2
C6 C7 C2 121.0(4)
C6 C7 H7 119.5
C2 C7 H7 119.5
N1 C8 C13 116.0(3)
N1 C8 C14 101.8(3)
C13 C8 C14 113.5(3)
N1 C8 C9 107.8(3)
C13 C8 C9 109.3(3)
C14 C8 C9 107.9(3)
C10 C9 C8 113.1(3)
C10 C9 H9A 109.0
C8 C9 H9A 109.0
C10 C9 H9B 109.0
C8 C9 H9B 109.0
H9A C9 H9B 107.8
C11 C10 C9 110.5(4)
C11 C10 H10A 109.5
C9 C10 H10A 109.5
C11 C10 H10B 109.5
C9 C10 H10B 109.5
H10A C10 H10B 108.1
C12 C11 C10 110.6(4)
C12 C11 H11A 109.5
C10 C11 H11A 109.5
C12 C11 H11B 109.5
C10 C11 H11B 109.5
H11A C11 H11B 108.1
C11 C12 C13 112.3(4)
C11 C12 H12A 109.1
C13 C12 H12A 109.1
C11 C12 H12B 109.1
C13 C12 H12B 109.1
H12A C12 H12B 107.9
C12 C13 C8 114.5(3)
C12 C13 H13A 108.6
C8 C13 H13A 108.6
C12 C13 H13B 108.6
C8 C13 H13B 108.6
H13A C13 H13B 107.6
C18 C14 C16 124.2(3)
C18 C14 C8 126.8(3)
C16 C14 C8 108.9(3)
N1 C15 C16 102.8(3)
N1 C15 H15A 111.2
C16 C15 H15A 111.2
N1 C15 H15B 111.2
C16 C15 H15B 111.2
H15A C15 H15B 109.1
C14 C16 C15 101.7(3)
C14 C16 C17 111.5(3)
C15 C16 C17 111.1(3)
C14 C16 H16 110.8
C15 C16 H16 110.8
C17 C16 H16 110.8
C16 C17 H17A 109.5
C16 C17 H17B 109.5
H17A C17 H17B 109.5
C16 C17 H17C 109.5
H17A C17 H17C 109.5
H17B C17 H17C 109.5
C14 C18 C19 119.4(3)
C14 C18 Si1 131.6(3)
C19 C18 Si1 108.5(3)
N2 C19 C18 172.7(4)
C21 C20 C22 110.5(4)
C21 C20 Si1 112.6(3)
C22 C20 Si1 114.9(3)
C21 C20 H20 106.0
C22 C20 H20 106.0
Si1 C20 H20 106.0
C20 C21 H21A 109.5
C20 C21 H21B 109.5
H21A C21 H21B 109.5
C20 C21 H21C 109.5
H21A C21 H21C 109.5
H21B C21 H21C 109.5
C20 C22 H22A 109.5
C20 C22 H22B 109.5
H22A C22 H22B 109.5
C20 C22 H22C 109.5
H22A C22 H22C 109.5
H22B C22 H22C 109.5
C24 C23 C25 109.3(4)
C24 C23 Si1 114.5(3)
C25 C23 Si1 111.6(3)
C24 C23 H23 107.0
C25 C23 H23 107.0
Si1 C23 H23 107.0
C23 C24 H24A 109.5
C23 C24 H24B 109.5
H24A C24 H24B 109.5
C23 C24 H24C 109.5
H24A C24 H24C 109.5
H24B C24 H24C 109.5
C23 C25 H25A 109.5
C23 C25 H25B 109.5
H25A C25 H25B 109.5
C23 C25 H25C 109.5
H25A C25 H25C 109.5
H25B C25 H25C 109.5
C27 C26 C28 110.7(4)
C27 C26 Si1 112.4(3)
C28 C26 Si1 113.7(3)
C27 C26 H26 106.5
C28 C26 H26 106.5
Si1 C26 H26 106.5
C26 C27 H27A 109.5
C26 C27 H27B 109.5
H27A C27 H27B 109.5
C26 C27 H27C 109.5
H27A C27 H27C 109.5
H27B C27 H27C 109.5
C26 C28 H28A 109.5
C26 C28 H28B 109.5
H28A C28 H28B 109.5
C26 C28 H28C 109.5
H28A C28 H28C 109.5
H28B C28 H28C 109.5
C15 N1 C8 105.9(3)
C15 N1 S1 117.7(3)
C8 N1 S1 129.6(3)
O1 S1 O2 118.13(19)
O1 S1 N1 111.29(17)
O2 S1 N1 106.50(17)
O1 S1 C5 107.76(18)
O2 S1 C5 106.67(18)
N1 S1 C5 105.75(19)
C26 Si1 C20 109.7(2)
C26 Si1 C23 108.6(2)
C20 Si1 C23 112.4(2)
C26 Si1 C18 105.92(19)
C20 Si1 C18 105.49(17)
C23 Si1 C18 114.48(18)

loop_
_geom_bond_atom_site_label_1
_geom_bond_atom_site_label_2
_geom_bond_distance
C1 C2 1.510(6)
C1 H1A 0.9800
C1 H1B 0.9800
C1 H1C 0.9800
C2 C3 1.385(6)
C2 C7 1.389(6)
C3 C4 1.392(6)
C3 H3 0.9500
C4 C5 1.386(5)
C4 H4 0.9500
C5 C6 1.387(6)
C5 S1 1.771(4)
C6 C7 1.385(6)
C6 H6 0.9500
C7 H7 0.9500
C8 N1 1.516(5)
C8 C13 1.541(5)
C8 C14 1.554(5)
C8 C9 1.562(6)
C9 C10 1.530(5)
C9 H9A 0.9900
C9 H9B 0.9900
C10 C11 1.524(6)
C10 H10A 0.9900
C10 H10B 0.9900
C11 C12 1.516(6)
C11 H11A 0.9900
C11 H11B 0.9900
C12 C13 1.529(6)
C12 H12A 0.9900
C12 H12B 0.9900
C13 H13A 0.9900
C13 H13B 0.9900
C14 C18 1.360(5)
C14 C16 1.514(5)
C15 N1 1.484(5)
C15 C16 1.530(6)
C15 H15A 0.9900
C15 H15B 0.9900
C16 C17 1.537(6)
C16 H16 1.0000
C17 H17A 0.9800
C17 H17B 0.9800
C17 H17C 0.9800
C18 C19 1.451(6)
C18 Si1 1.922(4)
C19 N2 1.150(5)
C20 C21 1.530(6)
C20 C22 1.537(6)
C20 Si1 1.898(4)
C20 H20 1.0000
C21 H21A 0.9800
C21 H21B 0.9800
C21 H21C 0.9800
C22 H22A 0.9800
C22 H22B 0.9800
C22 H22C 0.9800
C23 C24 1.537(6)
C23 C25 1.548(6)
C23 Si1 1.905(4)
C23 H23 1.0000
C24 H24A 0.9800
C24 H24B 0.9800
C24 H24C 0.9800
C25 H25A 0.9800
C25 H25B 0.9800
C25 H25C 0.9800
C26 C27 1.526(7)
C26 C28 1.545(7)
C26 Si1 1.886(5)
C26 H26 1.0000
C27 H27A 0.9800
C27 H27B 0.9800
C27 H27C 0.9800
C28 H28A 0.9800
C28 H28B 0.9800
C28 H28C 0.9800
N1 S1 1.638(3)
O1 S1 1.434(3)
O2 S1 1.435(3)

loop_
_geom_torsion_atom_site_label_1
_geom_torsion_atom_site_label_2
_geom_torsion_atom_site_label_3
_geom_torsion_atom_site_label_4
_geom_torsion
C7 C2 C3 C4 -0.5(6)
C1 C2 C3 C4 179.2(4)
C2 C3 C4 C5 0.6(6)
C3 C4 C5 C6 -0.8(6)
C3 C4 C5 S1 -174.5(3)
C4 C5 C6 C7 0.9(6)
S1 C5 C6 C7 174.6(3)
C5 C6 C7 C2 -0.9(6)
C3 C2 C7 C6 0.7(6)
C1 C2 C7 C6 -179.1(4)
N1 C8 C9 C10 75.3(4)
C13 C8 C9 C10 -51.5(4)
C14 C8 C9 C10 -175.4(3)
C8 C9 C10 C11 57.3(5)
C9 C10 C11 C12 -58.0(5)
C10 C11 C12 C13 55.4(5)
C11 C12 C13 C8 -52.2(5)
N1 C8 C13 C12 -73.3(5)
C14 C8 C13 C12 169.2(3)
C9 C8 C13 C12 48.7(4)
N1 C8 C14 C18 179.1(4)
C13 C8 C14 C18 -55.4(5)
C9 C8 C14 C18 65.8(5)
N1 C8 C14 C16 3.5(4)
C13 C8 C14 C16 128.9(4)
C9 C8 C14 C16 -109.8(4)
C18 C14 C16 C15 -153.8(4)
C8 C14 C16 C15 22.0(4)
C18 C14 C16 C17 87.8(5)
C8 C14 C16 C17 -96.4(4)
N1 C15 C16 C14 -39.6(4)
N1 C15 C16 C17 79.1(4)
C16 C14 C18 C19 177.6(4)
C8 C14 C18 C19 2.6(6)
C16 C14 C18 Si1 6.7(6)
C8 C14 C18 Si1 -168.3(3)
C14 C18 C19 N2 -176(3)
Si1 C18 C19 N2 -3(4)
C16 C15 N1 C8 43.9(4)
C16 C15 N1 S1 -109.8(3)
C13 C8 N1 C15 -152.8(4)
C14 C8 N1 C15 -29.0(4)
C9 C8 N1 C15 84.4(4)
C13 C8 N1 S1 -3.3(5)
C14 C8 N1 S1 120.5(3)
C9 C8 N1 S1 -126.1(3)
C15 N1 S1 O1 127.5(3)
C8 N1 S1 O1 -19.0(4)
C15 N1 S1 O2 -2.5(3)
C8 N1 S1 O2 -149.0(3)
C15 N1 S1 C5 -115.8(3)
C8 N1 S1 C5 97.7(4)
C4 C5 S1 O1 -18.8(4)
C6 C5 S1 O1 167.4(3)
C4 C5 S1 O2 109.0(3)
C6 C5 S1 O2 -64.8(4)
C4 C5 S1 N1 -137.9(3)
C6 C5 S1 N1 48.3(4)
C27 C26 Si1 C20 -176.5(4)
C28 C26 Si1 C20 -49.8(4)
C27 C26 Si1 C23 60.3(4)
C28 C26 Si1 C23 -173.0(3)
C27 C26 Si1 C18 -63.1(4)
C28 C26 Si1 C18 63.6(4)
C21 C20 Si1 C26 -62.4(4)
C22 C20 Si1 C26 169.8(3)
C21 C20 Si1 C23 58.5(4)
C22 C20 Si1 C23 -69.3(4)
C21 C20 Si1 C18 -176.1(3)
C22 C20 Si1 C18 56.1(4)
C24 C23 Si1 C26 164.7(3)
C25 C23 Si1 C26 39.8(4)
C24 C23 Si1 C20 43.1(4)
C25 C23 Si1 C20 -81.7(4)
C24 C23 Si1 C18 -77.3(4)
C25 C23 Si1 C18 157.9(3)
C14 C18 Si1 C26 86.3(4)
C19 C18 Si1 C26 -85.3(3)
C14 C18 Si1 C20 -157.4(4)
C19 C18 Si1 C20 31.0(3)
C14 C18 Si1 C23 -33.2(5)
C19 C18 Si1 C23 155.1(3)
